data_2000160
loop_
_publ_author_name
'Fontes, M. R. M.'
'Oliva, G.'
'Zukerman-Schpector, J.'
'Queiroz, S. L.'
'Batista, A. A.'

_publ_section_title
;
 Structure of 1,4-bis(diphenylphosphinoyl)butane
;
_journal_issue 12
_journal_name_full 'Acta Crystallographica Section C'
_journal_page_first 2699
_journal_page_last 2700
_journal_paper_doi 10.1107/S0108270191007205
_journal_volume 47
_journal_year 1991
_chemical_formula_sum 'C28 H28 O2 P2'
_chemical_formula_weight 458.48
_space_group_IT_number 2
_space_group_name_Hall '-P 1'
_space_group_name_H-M_alt 'P -1'
_symmetry_cell_setting triclinic
_symmetry_space_group_name_Hall '-P 1'
_symmetry_space_group_name_H-M 'P -1'
_cell_angle_alpha 100.290(10)
_cell_angle_beta 102.670(10)
_cell_angle_gamma 104.220(10)
_cell_formula_units_Z 1
_cell_length_a 5.8260(10)
_cell_length_b 8.8620(10)
_cell_length_c 12.517(2)
_cell_volume 592.44(16)
_diffrn_radiation_type Mo
_diffrn_radiation_wavelength 0.71073
_exptl_absorpt_coefficient_mu 0.200
_exptl_crystal_density_diffrn 1.285
_exptl_crystal_F_000 242
_cod_data_source_file li0086.cif
_cod_data_source_block li0086a
_cod_original_cell_volume 592.5(3)
_cod_database_code 2000160

loop_
_space_group_symop_id
_space_group_symop_operation_xyz
1 x,y,z
2 -x,-y,-z

loop_
_atom_site_label
_atom_site_fract_x
_atom_site_fract_y
_atom_site_fract_z
P .50410(10) .65400(10) .82700(10)
O .7736(3) .6842(2) .84760(10)
C(1) .4130(4) .7703(2) .9337(2)
C(2) .5457(4) .9493(2) .9585(2)
C(11) .3718(4) .6998(2) .6960(2)
C(12) .1218(5) .6681(3) .6498(2)
C(13) .0353(6) .7013(4) .5478(2)
C(14) .1929(7) .7678(3) .4916(2)
C(15) .4395(7) .8018(3) .5365(2)
C(16) .5301(5) .7678(3) .6383(2)
C(21) .3439(4) .4456(2) .8115(2)
C(22) .1451(5) .3960(3) .8533(2)
C(23) .0353(5) .2344(3) .8405(3)
C(24) .1202(6) .1216(3) .7850(2)
C(25) .3147(6) .1684(3) .7417(2)
C(26) .4272(5) .3297(3) .7552(2)
H1 .240(4) .753(2) .909(2)
H1' .457(3) .734(2) 1.000(2)
H2 .523(4) .983(2) .890(2)
H2' .724(4) .970(2) .988(2)
H12 .013(4) .621(3) .688(2)
H13 -.132(5) .673(3) .517(2)
H14 .127(5) .784(3) .423(2)
H15 .549(5) .846(3) .497(2)
H16 .701(4) .782(3) .672(2)
H22 .083(4) .469(3) .889(2)
H23 -.086(5) .206(3) .873(2)
H24 .050(4) .015(3) .780(2)
H25 .373(4) .085(3) .702(2)
H26 .558(4) .362(3) .726(2)

loop_
_geom_bond_atom_site_label_1
_geom_bond_atom_site_label_2
_geom_bond_distance
P O 1.482(2)
P C(11) 1.812(2)
C(1) C(2) 1.525(3)
C(11) C(12) 1.381(4)
C(12) C(13) 1.377(4)
C(14) C(15) 1.358(5)
C(21) C(22) 1.381(4)
C(22) C(23) 1.382(4)
C(24) C(25) 1.367(5)
P C(1) 1.793(2)
P C(21) 1.807(2)
C(2) C(2') 1.521(3)
C(11) C(16) 1.382(4)
C(13) C(14) 1.361(5)
C(15) C(16) 1.383(4)
C(21) C(26) 1.387(3)
C(23) C(24) 1.368(4)
C(25) C(26) 1.381(4)
